data_2200559
loop_
_publ_author_name
'Mahmoudkhani, Amir H.'
'Langer, Vratislav'

_publ_section_title
;
 Zigzag hydrogen-bonded sheets in the structure of
 <i>p</i>-phenylazoaniline hydrochloride
;
_journal_issue 9
_journal_name_full 'Acta Crystallographica Section E'
_journal_page_first o839
_journal_page_last o841
_journal_paper_doi 10.1107/S1600536801012971
_journal_volume 57
_journal_year 2001
_chemical_formula_iupac 'C12 H12 N3 1+, Cl 1-'
_chemical_formula_moiety 'C12 H12 N3 1+, Cl 1-'
_chemical_formula_sum 'C12 H12 Cl N3'
_chemical_formula_weight 233.70
_chemical_name_systematic
;
p-Phenylazoaniline Hydrochloride
;
_space_group_IT_number 14
_symmetry_cell_setting monoclinic
_symmetry_space_group_name_Hall '-P 2ybc'
_symmetry_space_group_name_H-M 'P 1 21/c 1'
_audit_creation_method SHELXTL
_cell_angle_alpha 90.00
_cell_angle_beta 111.9130(10)
_cell_angle_gamma 90.00
_cell_formula_units_Z 4
_cell_length_a 7.3718(3)
_cell_length_b 18.5164(7)
_cell_length_c 8.91230(10)
_cell_measurement_reflns_used 2394
_cell_measurement_temperature 297(2)
_cell_measurement_theta_max 25
_cell_measurement_theta_min 1
_cell_volume 1128.63(6)
_computing_cell_refinement 'SAINT (Siemens, 1995)'
_computing_data_collection 'SMART (Siemens, 1995)'
_computing_data_reduction 'SAINT and SADABS (Sheldrick, 2001)'
_computing_molecular_graphics 'DIAMOND (Brandenburg, 2000)'
_computing_structure_refinement SHELXTL
_computing_structure_solution 'SHELXTL (Bruker, 2001)'
_diffrn_ambient_temperature 297(2)
_diffrn_measured_fraction_theta_full .956
_diffrn_measured_fraction_theta_max .956
_diffrn_measurement_device_type 'Siemens SMART CCD'
_diffrn_measurement_method \w
_diffrn_radiation_monochromator graphite
_diffrn_radiation_source 'fine-focus sealed tube'
_diffrn_radiation_type MoK\a
_diffrn_radiation_wavelength .71073
_diffrn_reflns_av_R_equivalents .0382
_diffrn_reflns_av_sigmaI/netI .0573
_diffrn_reflns_limit_h_max 8
_diffrn_reflns_limit_h_min -8
_diffrn_reflns_limit_k_max 10
_diffrn_reflns_limit_k_min -22
_diffrn_reflns_limit_l_max 8
_diffrn_reflns_limit_l_min -10
_diffrn_reflns_number 3608
_diffrn_reflns_theta_full 25.43
_diffrn_reflns_theta_max 25.43
_diffrn_reflns_theta_min 2.20
_diffrn_standards_decay_% 0
_exptl_absorpt_coefficient_mu .313
_exptl_absorpt_correction_T_max .9401
_exptl_absorpt_correction_T_min .8346
_exptl_absorpt_correction_type multi-scan
_exptl_absorpt_process_details '(SADABS; Sheldrick, 2001)'
_exptl_crystal_colour dark-red
_exptl_crystal_density_diffrn 1.375
_exptl_crystal_density_method 'not measured'
_exptl_crystal_description needle
_exptl_crystal_F_000 488
_exptl_crystal_size_max .60
_exptl_crystal_size_mid .20
_exptl_crystal_size_min .20
_refine_diff_density_max .398
_refine_diff_density_min -.315
_refine_ls_extinction_method none
_refine_ls_goodness_of_fit_ref 1.051
_refine_ls_hydrogen_treatment mixed
_refine_ls_matrix_type full
_refine_ls_number_parameters 166
_refine_ls_number_reflns 1982
_refine_ls_number_restraints 3
_refine_ls_restrained_S_all 1.052
_refine_ls_R_factor_all .0681
_refine_ls_R_factor_gt .0515
_refine_ls_shift/su_max <0.001
_refine_ls_shift/su_mean .000
_refine_ls_structure_factor_coef Fsqd
_refine_ls_weighting_details 'calc w = 1/[\s^2^(Fo^2^)+(0.0885P)^2^+0.0439P] where P = (Fo^2^+2Fc^2^)/3'
_refine_ls_weighting_scheme calc
_refine_ls_wR_factor_ref .1503
_reflns_number_gt 1476
_reflns_number_total 1982
_reflns_threshold_expression I>2\s(I)
_cod_data_source_file wn6041.cif
_cod_data_source_block I
_cod_original_sg_symbol_H-M 'P 21/c'
_cod_database_code 2200559
_cod_database_fobs_code 2200559

loop_
_symmetry_equiv_pos_as_xyz
'x, y, z'
'-x, y+1/2, -z+1/2'
'-x, -y, -z'
'x, -y-1/2, z-1/2'

loop_
_atom_site_label
_atom_site_fract_x
_atom_site_fract_y
_atom_site_fract_z
_atom_site_U_iso_or_equiv
_atom_site_adp_type
_atom_site_calc_flag
_atom_site_refinement_flags
_atom_site_occupancy
_atom_site_disorder_assembly
_atom_site_disorder_group
_atom_site_type_symbol
Cl .25125(11) .35094(3) .25208(7) .0583(3) Uani d . 1 . . Cl
N1 -.1796(3) .69262(11) .1163(3) .0450(5) Uani d D 1 . . N
H2 -.227(4) .6825(15) .013(2) .058(9) Uiso d D 1 . . H
H1 -.212(4) .7331(11) .151(3) .055(8) Uiso d D 1 . . H
N2 .2890(3) .51264(9) .5880(2) .0367(5) Uani d . 1 . . N
N3 .3509(3) .44960(10) .5676(2) .0363(5) Uani d D 1 . . N
H3 .322(4) .4275(13) .474(2) .053(8) Uiso d D 1 . . H
C11 -.0719(3) .64667(11) .2278(3) .0357(6) Uani d . 1 . . C
C12 -.0222(3) .57759(12) .1830(3) .0384(6) Uani d . 1 . . C
H12 -.0707 .5641 .0747 .041(7) Uiso calc R 1 . . H
C13 .0940(3) .53167(12) .2955(3) .0379(6) Uani d . 1 . . C
H13 .1252 .4870 .2640 .042(6) Uiso calc R 1 . . H
C14 .1692(3) .55117(11) .4622(3) .0344(5) Uani d . 1 . . C
C15 .1147(3) .61907(12) .5067(3) .0394(6) Uani d . 1 . . C
H15 .1603 .6321 .6153 .041(7) Uiso calc R 1 . . H
C16 -.0026(3) .66536(12) .3942(3) .0386(6) Uani d . 1 . . C
H16 -.0376 .7093 .4261 .049(7) Uiso calc R 1 . . H
C21 .4736(3) .41061(12) .7048(3) .0348(5) Uani d . 1 . . C
C22 .5158(4) .33944(13) .6843(3) .0435(6) Uani d . 1 . . C
H22 .4691 .3185 .5821 .038(6) Uiso calc R 1 . . H
C23 .6290(4) .29977(14) .8188(3) .0516(7) Uani d . 1 . . C
H23 .6572 .2517 .8069 .059(8) Uiso calc R 1 . . H
C24 .7000(4) .33110(16) .9698(3) .0555(7) Uani d . 1 . . C
H24 .7746 .3039 1.0594 .078(9) Uiso calc R 1 . . H
C25 .6609(4) .40211(16) .9886(3) .0562(7) Uani d . 1 . . C
H25 .7110 .4232 1.0907 .071(9) Uiso calc R 1 . . H
C26 .5472(4) .44282(14) .8565(3) .0466(6) Uani d . 1 . . C
H26 .5206 .4910 .8692 .055(8) Uiso calc R 1 . . H

loop_
_atom_site_aniso_label
_atom_site_aniso_U_11
_atom_site_aniso_U_22
_atom_site_aniso_U_33
_atom_site_aniso_U_12
_atom_site_aniso_U_13
_atom_site_aniso_U_23
Cl .0853(6) .0381(4) .0381(4) .0054(3) .0076(4) -.0031(2)
N1 .0482(13) .0401(12) .0390(14) .0084(10) .0072(10) .0050(9)
N2 .0323(11) .0327(10) .0384(11) -.0019(8) .0055(8) .0013(8)
N3 .0349(11) .0338(10) .0322(11) .0011(8) .0031(9) .0002(8)
C11 .0320(12) .0340(12) .0394(13) -.0021(9) .0114(10) .0038(9)
C12 .0398(13) .0365(12) .0323(13) .0010(10) .0058(10) -.0017(9)
C13 .0391(13) .0321(11) .0381(14) .0004(10) .0096(10) -.0011(9)
C14 .0295(12) .0311(11) .0358(13) -.0022(9) .0042(9) .0029(9)
C15 .0442(14) .0361(12) .0321(13) -.0038(10) .0078(10) -.0032(9)
C16 .0400(13) .0318(11) .0403(14) .0014(10) .0104(11) -.0018(9)
C21 .0259(11) .0374(12) .0351(13) .0019(9) .0046(9) .0044(9)
C22 .0391(13) .0411(13) .0417(15) .0018(10) .0051(11) -.0003(10)
C23 .0452(15) .0427(14) .0597(18) .0116(12) .0112(12) .0065(12)
C24 .0503(16) .0612(17) .0478(16) .0202(13) .0100(13) .0194(13)
C25 .0533(17) .0669(18) .0365(15) .0169(14) .0030(12) .0010(12)
C26 .0459(15) .0473(14) .0378(14) .0121(11) .0056(11) -.0001(11)

loop_
_atom_type_symbol
_atom_type_description
_atom_type_scat_dispersion_real
_atom_type_scat_dispersion_imag
_atom_type_scat_source
C C .0033 .0016 'International Tables Vol C Tables 4.2.6.8 and 6.1.1.4'
H H .0000 .0000 'International Tables Vol C Tables 4.2.6.8 and 6.1.1.4'
N N .0061 .0033 'International Tables Vol C Tables 4.2.6.8 and 6.1.1.4'
Cl Cl .1484 .1585 'International Tables Vol C Tables 4.2.6.8 and 6.1.1.4'

loop_
_geom_angle_atom_site_label_1
_geom_angle_atom_site_label_2
_geom_angle_atom_site_label_3
_geom_angle
_geom_angle_publ_flag
C11 N1 H2 123.0(19) ?
C11 N1 H1 117.0(18) ?
H2 N1 H1 120(3) ?
N3 N2 C14 121.29(19) yes
N2 N3 C21 118.97(19) yes
N2 N3 H3 125.5(17) ?
C21 N3 H3 115.6(17) ?
N1 C11 C16 120.6(2) ?
N1 C11 C12 120.7(2) ?
C16 C11 C12 118.73(19) ?
C13 C12 C11 121.0(2) ?
C13 C12 H12 119.5 ?
C11 C12 H12 119.5 ?
C12 C13 C14 120.5(2) ?
C12 C13 H13 119.8 ?
C14 C13 H13 119.8 ?
N2 C14 C15 113.79(19) ?
N2 C14 C13 127.9(2) ?
C15 C14 C13 118.3(2) ?
C16 C15 C14 121.4(2) ?
C16 C15 H15 119.3 ?
C14 C15 H15 119.3 ?
C15 C16 C11 120.0(2) ?
C15 C16 H16 120.0 ?
C11 C16 H16 120.0 ?
C22 C21 C26 120.8(2) ?
C22 C21 N3 118.3(2) ?
C26 C21 N3 120.8(2) ?
C21 C22 C23 118.9(2) ?
C21 C22 H22 120.6 ?
C23 C22 H22 120.6 ?
C24 C23 C22 120.5(2) ?
C24 C23 H23 119.7 ?
C22 C23 H23 119.7 ?
C25 C24 C23 120.2(2) ?
C25 C24 H24 119.9 ?
C23 C24 H24 119.9 ?
C24 C25 C26 120.4(3) ?
C24 C25 H25 119.8 ?
C26 C25 H25 119.8 ?
C25 C26 C21 119.1(2) ?
C25 C26 H26 120.5 ?
C21 C26 H26 120.5 ?

loop_
_geom_bond_atom_site_label_1
_geom_bond_atom_site_label_2
_geom_bond_site_symmetry_2
_geom_bond_distance
_geom_bond_publ_flag
N1 C11 . 1.324(3) yes
N1 H2 . .878(17) ?
N1 H1 . .876(17) ?
N2 N3 . 1.291(3) yes
N2 C14 . 1.344(3) yes
N3 C21 . 1.418(3) yes
N3 H3 . .879(16) ?
C11 C16 . 1.420(3) ?
C11 C12 . 1.428(3) ?
C12 C13 . 1.350(3) ?
C12 H12 . .9300 ?
C13 C14 . 1.425(3) ?
C13 H13 . .9300 ?
C14 C15 . 1.421(3) ?
C15 C16 . 1.356(3) ?
C15 H15 . .9300 ?
C16 H16 . .9300 ?
C21 C22 . 1.382(3) ?
C21 C26 . 1.389(3) ?
C22 C23 . 1.388(3) ?
C22 H22 . .9300 ?
C23 C24 . 1.377(4) ?
C23 H23 . .9300 ?
C24 C25 . 1.370(4) ?
C24 H24 . .9300 ?
C25 C26 . 1.386(3) ?
C25 H25 . .9300 ?
C26 H26 . .9300 ?

loop_
_geom_hbond_atom_site_label_D
_geom_hbond_atom_site_label_H
_geom_hbond_atom_site_label_A
_geom_hbond_site_symmetry_A
_geom_hbond_distance_DH
_geom_hbond_distance_HA
_geom_hbond_distance_DA
_geom_hbond_angle_DHA
N1 H1 Cl 2 .876(17) 2.405(18) 3.273(2) 171(2)
N1 H2 Cl 3_565 .878(17) 2.379(19) 3.227(2) 162(2)
N3 H3 Cl . .879(16) 2.330(17) 3.200(2) 170(2)
C13 H13 Cl . .93 2.70 3.609(2) 165.8
C22 H22 Cl . .93 2.84 3.617(3) 141.8

loop_
_geom_torsion_atom_site_label_1
_geom_torsion_atom_site_label_2
_geom_torsion_atom_site_label_3
_geom_torsion_atom_site_label_4
_geom_torsion
_geom_torsion_publ_flag
N3 N2 C14 C13 -.2(4) yes
N2 N3 C21 C26 -8.2(3) yes
C21 N3 N2 C14 -178.7(2) yes
